data_7005776
loop_
_publ_author_name
'Brym, Markus'
'Forsyth, Craig M.'
'Jones, Cameron'
'Junk, Peter C.'
'Rose, Richard P.'
'Stasch, Andreas'
'Turner, David R.'

_publ_section_title
;
 Ligand effects in the syntheses and structures of novel heteroleptic
 and homoleptic bismuth(III) formamidinate complexes.
;
_journal_issue 30
_journal_name_full 'Dalton transactions (Cambridge, England : 2003)'
_journal_page_first 3282
_journal_page_last 3288
_journal_paper_doi 10.1039/b705202b
_journal_year 2007
_chemical_formula_moiety 'C57 H69 Bi N6'
_chemical_formula_sum 'C57 H69 Bi N6'
_chemical_formula_weight 1047.16
_chemical_name_systematic
;
?
;
_space_group_IT_number 14
_symmetry_cell_setting monoclinic
_symmetry_space_group_name_Hall '-P 2ybc'
_symmetry_space_group_name_H-M 'P 1 21/c 1'
_atom_sites_solution_hydrogens geom
_atom_sites_solution_primary direct
_atom_sites_solution_secondary difmap
_audit_creation_method SHELXL-97
_cell_angle_alpha 90.00
_cell_angle_beta 104.166(1)
_cell_angle_gamma 90.00
_cell_formula_units_Z 4
_cell_length_a 25.1830(2)
_cell_length_b 12.6656(2)
_cell_length_c 16.4914(4)
_cell_measurement_temperature 123(2)
_cell_volume 5100.11(15)
_computing_cell_refinement 'DENZO-SMN (Otwinoski and Minor 1997)'
_computing_data_collection 'COLLECT (Burker ASX 2004)'
_computing_data_reduction 'DENZO-SMN (Otwinoski and Minor 1997)'
_computing_structure_refinement 'SHELXL-97 (Sheldrick, 1997)'
_computing_structure_solution 'SHELXS-97 (Sheldrick, 1990)'
_diffrn_ambient_temperature 123(2)
_diffrn_measured_fraction_theta_full 0.998
_diffrn_measured_fraction_theta_max 0.998
_diffrn_measurement_device_type 'Enraf Nonius KAPPA CCD'
_diffrn_measurement_method '1 deg frames in phi and omega'
_diffrn_radiation_monochromator graphite
_diffrn_radiation_source 'fine-focus sealed tube'
_diffrn_radiation_type MoK\a
_diffrn_radiation_wavelength 0.71073
_diffrn_reflns_av_R_equivalents 0.0678
_diffrn_reflns_av_sigmaI/netI 0.0447
_diffrn_reflns_limit_h_max 32
_diffrn_reflns_limit_h_min -31
_diffrn_reflns_limit_k_max 15
_diffrn_reflns_limit_k_min -16
_diffrn_reflns_limit_l_max 19
_diffrn_reflns_limit_l_min -21
_diffrn_reflns_number 59354
_diffrn_reflns_theta_full 27.50
_diffrn_reflns_theta_max 27.50
_diffrn_reflns_theta_min 2.32
_diffrn_standards_number 0
_exptl_absorpt_coefficient_mu 3.499
_exptl_absorpt_correction_T_max 0.6588
_exptl_absorpt_correction_T_min 0.5212
_exptl_absorpt_correction_type empirical
_exptl_absorpt_process_details SORTAV
_exptl_crystal_colour yellow
_exptl_crystal_density_diffrn 1.364
_exptl_crystal_density_method 'not measured'
_exptl_crystal_description prism
_exptl_crystal_F_000 2144
_exptl_crystal_size_max 0.20
_exptl_crystal_size_mid 0.12
_exptl_crystal_size_min 0.12
_refine_diff_density_max 1.834
_refine_diff_density_min -1.193
_refine_diff_density_rms 0.126
_refine_ls_extinction_method none
_refine_ls_goodness_of_fit_ref 1.031
_refine_ls_hydrogen_treatment constr
_refine_ls_matrix_type full
_refine_ls_number_parameters 595
_refine_ls_number_reflns 11706
_refine_ls_number_restraints 0
_refine_ls_restrained_S_all 1.031
_refine_ls_R_factor_all 0.0471
_refine_ls_R_factor_gt 0.0340
_refine_ls_shift/su_max 0.001
_refine_ls_shift/su_mean 0.000
_refine_ls_structure_factor_coef Fsqd
_refine_ls_weighting_details 'calc w=1/[\s^2^(Fo^2^)+(0.0527P)^2^+2.0807P] where P=(Fo^2^+2Fc^2^)/3'
_refine_ls_weighting_scheme calc
_refine_ls_wR_factor_gt 0.0826
_refine_ls_wR_factor_ref 0.0879
_reflns_number_gt 9737
_reflns_number_total 11706
_reflns_threshold_expression >2sigma(I)
_cod_data_source_file b705202b.txt
_cod_data_source_block 3c
_cod_original_sg_symbol_H-M P21/c
_cod_database_code 7005776

loop_
_symmetry_equiv_pos_as_xyz
'x, y, z'
'-x, y+1/2, -z+1/2'
'-x, -y, -z'
'x, -y-1/2, z-1/2'

loop_
_atom_site_label
_atom_site_type_symbol
_atom_site_fract_x
_atom_site_fract_y
_atom_site_fract_z
_atom_site_U_iso_or_equiv
_atom_site_adp_type
_atom_site_occupancy
_atom_site_symmetry_multiplicity
_atom_site_calc_flag
_atom_site_refinement_flags
_atom_site_disorder_assembly
_atom_site_disorder_group
Bi1 Bi 0.742923(5) 0.932082(9) 0.859318(7) 0.01251(5) Uani 1 1 d . . .
N1 N 0.78998(12) 1.0960(2) 0.86444(18) 0.0167(6) Uani 1 1 d . . .
N2 N 0.69869(11) 1.1131(2) 0.80026(17) 0.0160(6) Uani 1 1 d . . .
N3 N 0.81704(11) 0.8613(2) 0.96199(17) 0.0161(6) Uani 1 1 d . . .
N4 N 0.75135(11) 0.7389(2) 0.91135(17) 0.0156(6) Uani 1 1 d . . .
N5 N 0.76519(11) 0.8834(2) 0.74376(16) 0.0153(6) Uani 1 1 d . . .
N6 N 0.67339(11) 0.8478(2) 0.72101(16) 0.0166(6) Uani 1 1 d . . .
C1 C 0.83507(14) 1.1458(2) 0.9213(2) 0.0177(7) Uani 1 1 d . . .
C2 C 0.83011(14) 1.1797(2) 1.0001(2) 0.0183(7) Uani 1 1 d . . .
C3 C 0.87480(15) 1.2291(3) 1.0536(2) 0.0215(8) Uani 1 1 d . . .
H3 H 0.8714 1.2525 1.1068 0.026 Uiso 1 1 calc R . .
C4 C 0.92407(15) 1.2452(3) 1.0317(2) 0.0221(8) Uani 1 1 d . . .
C5 C 0.92769(15) 1.2121(3) 0.9529(2) 0.0228(8) Uani 1 1 d . . .
H5 H 0.9609 1.2233 0.9367 0.027 Uiso 1 1 calc R . .
C6 C 0.88405(14) 1.1627(3) 0.8968(2) 0.0192(7) Uani 1 1 d . . .
C7 C 0.77801(14) 1.1663(3) 1.0283(2) 0.0202(7) Uani 1 1 d . . .
H7A H 0.7864 1.1667 1.0896 0.030 Uiso 1 1 calc R . .
H7B H 0.7608 1.0991 1.0073 0.030 Uiso 1 1 calc R . .
H7C H 0.7529 1.2245 1.0064 0.030 Uiso 1 1 calc R . .
C8 C 0.97176(16) 1.2951(3) 1.0925(3) 0.0346(9) Uani 1 1 d . . .
H8A H 0.9939 1.2401 1.1266 0.052 Uiso 1 1 calc R . .
H8B H 0.9582 1.3441 1.1288 0.052 Uiso 1 1 calc R . .
H8C H 0.9943 1.3338 1.0616 0.052 Uiso 1 1 calc R . .
C9 C 0.88892(16) 1.1324(3) 0.8104(2) 0.0289(9) Uani 1 1 d . . .
H9A H 0.9259 1.1490 0.8048 0.043 Uiso 1 1 calc R . .
H9B H 0.8619 1.1720 0.7685 0.043 Uiso 1 1 calc R . .
H9C H 0.8821 1.0566 0.8019 0.043 Uiso 1 1 calc R . .
C10 C 0.74505(14) 1.1562(3) 0.8377(2) 0.0186(7) Uani 1 1 d . . .
H10 H 0.7472 1.2304 0.8462 0.022 Uiso 1 1 calc R . .
C11 C 0.65050(13) 1.1755(3) 0.7779(2) 0.0166(7) Uani 1 1 d . . .
C12 C 0.64641(15) 1.2669(3) 0.7284(2) 0.0205(7) Uani 1 1 d . . .
C13 C 0.59668(15) 1.3214(3) 0.7105(2) 0.0250(8) Uani 1 1 d . . .
H13 H 0.5939 1.3844 0.6785 0.030 Uiso 1 1 calc R . .
C14 C 0.55140(15) 1.2887(3) 0.7368(2) 0.0254(8) Uani 1 1 d . . .
C15 C 0.55588(15) 1.1959(3) 0.7836(2) 0.0242(8) Uani 1 1 d . . .
H15 H 0.5250 1.1706 0.8012 0.029 Uiso 1 1 calc R . .
C16 C 0.60486(14) 1.1396(3) 0.8050(2) 0.0193(7) Uani 1 1 d . . .
C17 C 0.69255(16) 1.3061(3) 0.6930(2) 0.0275(8) Uani 1 1 d . . .
H17A H 0.6776 1.3486 0.6430 0.041 Uiso 1 1 calc R . .
H17B H 0.7126 1.2458 0.6782 0.041 Uiso 1 1 calc R . .
H17C H 0.7174 1.3496 0.7349 0.041 Uiso 1 1 calc R . .
C18 C 0.49835(17) 1.3502(4) 0.7158(3) 0.0419(11) Uani 1 1 d . . .
H18A H 0.5032 1.4168 0.7470 0.063 Uiso 1 1 calc R . .
H18B H 0.4695 1.3086 0.7311 0.063 Uiso 1 1 calc R . .
H18C H 0.4880 1.3651 0.6556 0.063 Uiso 1 1 calc R . .
C19 C 0.60924(15) 1.0409(3) 0.8578(2) 0.0251(8) Uani 1 1 d . . .
H19A H 0.6167 0.9801 0.8255 0.038 Uiso 1 1 calc R . .
H19B H 0.5747 1.0296 0.8740 0.038 Uiso 1 1 calc R . .
H19C H 0.6391 1.0490 0.9081 0.038 Uiso 1 1 calc R . .
C20 C 0.85190(14) 0.9077(3) 1.0352(2) 0.0182(7) Uani 1 1 d . . .
C21 C 0.90671(15) 0.9278(2) 1.0346(2) 0.0213(8) Uani 1 1 d . . .
C22 C 0.94092(15) 0.9736(3) 1.1050(2) 0.0273(8) Uani 1 1 d . . .
H22 H 0.9782 0.9858 1.1056 0.033 Uiso 1 1 calc R . .
C23 C 0.92205(16) 1.0020(3) 1.1745(2) 0.0285(9) Uani 1 1 d . . .
C24 C 0.86784(16) 0.9828(3) 1.1725(2) 0.0263(8) Uani 1 1 d . . .
H24 H 0.8543 1.0025 1.2193 0.032 Uiso 1 1 calc R . .
C25 C 0.83234(16) 0.9355(2) 1.1042(2) 0.0207(8) Uani 1 1 d . . .
C26 C 0.92826(16) 0.8989(3) 0.9604(2) 0.0293(9) Uani 1 1 d . . .
H26A H 0.9667 0.9205 0.9705 0.044 Uiso 1 1 calc R . .
H26B H 0.9067 0.9348 0.9106 0.044 Uiso 1 1 calc R . .
H26C H 0.9255 0.8223 0.9518 0.044 Uiso 1 1 calc R . .
C27 C 0.9596(2) 1.0543(4) 1.2500(3) 0.0478(13) Uani 1 1 d . . .
H27A H 0.9514 1.1300 1.2496 0.072 Uiso 1 1 calc R . .
H27B H 0.9978 1.0444 1.2478 0.072 Uiso 1 1 calc R . .
H27C H 0.9538 1.0224 1.3013 0.072 Uiso 1 1 calc R . .
C28 C 0.77386(16) 0.9140(3) 1.1081(2) 0.0253(8) Uani 1 1 d . . .
H28A H 0.7491 0.9284 1.0534 0.038 Uiso 1 1 calc R . .
H28B H 0.7644 0.9598 1.1504 0.038 Uiso 1 1 calc R . .
H28C H 0.7703 0.8400 1.1232 0.038 Uiso 1 1 calc R . .
C29 C 0.79225(13) 0.7691(2) 0.9706(2) 0.0160(7) Uani 1 1 d . . .
H29 H 0.8046 0.7271 1.0192 0.019 Uiso 1 1 calc R . .
C30 C 0.72256(14) 0.6446(3) 0.92130(19) 0.0172(7) Uani 1 1 d . . .
C31 C 0.67013(14) 0.6542(3) 0.9354(2) 0.0204(7) Uani 1 1 d . . .
C32 C 0.64010(16) 0.5644(3) 0.9412(2) 0.0232(8) Uani 1 1 d . . .
H32 H 0.6046 0.5716 0.9507 0.028 Uiso 1 1 calc R . .
C33 C 0.66051(16) 0.4636(3) 0.9335(2) 0.0236(8) Uani 1 1 d . . .
C34 C 0.71171(17) 0.4559(3) 0.9169(2) 0.0232(8) Uani 1 1 d . . .
H34 H 0.7257 0.3878 0.9101 0.028 Uiso 1 1 calc R . .
C35 C 0.74343(16) 0.5435(3) 0.9099(2) 0.0213(8) Uani 1 1 d . . .
C36 C 0.64573(16) 0.7617(3) 0.9424(3) 0.0274(9) Uani 1 1 d . . .
H36A H 0.6104 0.7535 0.9566 0.041 Uiso 1 1 calc R . .
H36B H 0.6404 0.7989 0.8889 0.041 Uiso 1 1 calc R . .
H36C H 0.6706 0.8024 0.9863 0.041 Uiso 1 1 calc R . .
C37 C 0.62888(19) 0.3656(3) 0.9449(3) 0.0345(10) Uani 1 1 d . . .
H37A H 0.6393 0.3073 0.9129 0.052 Uiso 1 1 calc R . .
H37B H 0.5895 0.3792 0.9249 0.052 Uiso 1 1 calc R . .
H37C H 0.6373 0.3467 1.0043 0.052 Uiso 1 1 calc R . .
C38 C 0.79699(16) 0.5292(3) 0.8865(2) 0.0248(8) Uani 1 1 d . . .
H38A H 0.8105 0.4573 0.9006 0.037 Uiso 1 1 calc R . .
H38B H 0.8237 0.5801 0.9174 0.037 Uiso 1 1 calc R . .
H38C H 0.7917 0.5409 0.8263 0.037 Uiso 1 1 calc R . .
C39 C 0.81119(14) 0.8950(3) 0.7070(2) 0.0176(7) Uani 1 1 d . . .
C40 C 0.85343(13) 0.8206(3) 0.7256(2) 0.0170(7) Uani 1 1 d . . .
C41 C 0.89399(14) 0.8246(3) 0.6809(2) 0.0216(7) Uani 1 1 d . . .
H41 H 0.9225 0.7736 0.6924 0.026 Uiso 1 1 calc R . .
C42 C 0.89377(15) 0.9004(3) 0.6204(2) 0.0232(8) Uani 1 1 d . . .
C43 C 0.85250(15) 0.9769(3) 0.6068(2) 0.0228(8) Uani 1 1 d . . .
H43 H 0.8529 1.0316 0.5675 0.027 Uiso 1 1 calc R . .
C44 C 0.81092(14) 0.9755(3) 0.6488(2) 0.0190(7) Uani 1 1 d . . .
C45 C 0.85361(15) 0.7354(3) 0.7885(2) 0.0235(8) Uani 1 1 d . . .
H45A H 0.8504 0.7672 0.8414 0.035 Uiso 1 1 calc R . .
H45B H 0.8879 0.6955 0.7978 0.035 Uiso 1 1 calc R . .
H45C H 0.8226 0.6878 0.7677 0.035 Uiso 1 1 calc R . .
C46 C 0.93471(17) 0.8974(4) 0.5673(3) 0.0337(9) Uani 1 1 d . . .
H46A H 0.9682 0.8623 0.5982 0.051 Uiso 1 1 calc R . .
H46B H 0.9433 0.9697 0.5535 0.051 Uiso 1 1 calc R . .
H46C H 0.9192 0.8584 0.5156 0.051 Uiso 1 1 calc R . .
C47 C 0.76650(17) 1.0579(3) 0.6322(2) 0.0264(9) Uani 1 1 d . . .
H47A H 0.7787 1.1195 0.6057 0.040 Uiso 1 1 calc R . .
H47B H 0.7586 1.0791 0.6852 0.040 Uiso 1 1 calc R . .
H47C H 0.7333 1.0286 0.5951 0.040 Uiso 1 1 calc R . .
C48 C 0.71722(14) 0.8499(2) 0.6939(2) 0.0164(7) Uani 1 1 d . . .
H48 H 0.7158 0.8277 0.6384 0.020 Uiso 1 1 calc R . .
C49 C 0.62484(13) 0.8047(3) 0.6677(2) 0.0170(7) Uani 1 1 d . . .
C50 C 0.61585(14) 0.6956(3) 0.6627(2) 0.0185(7) Uani 1 1 d . . .
C51 C 0.56778(14) 0.6575(3) 0.6104(2) 0.0206(7) Uani 1 1 d . . .
H51 H 0.5618 0.5834 0.6072 0.025 Uiso 1 1 calc R . .
C52 C 0.52806(14) 0.7235(3) 0.5625(2) 0.0229(8) Uani 1 1 d . . .
C53 C 0.53807(14) 0.8320(3) 0.5691(2) 0.0211(7) Uani 1 1 d . . .
H53 H 0.5115 0.8787 0.5371 0.025 Uiso 1 1 calc R . .
C54 C 0.58512(14) 0.8742(3) 0.6204(2) 0.0186(7) Uani 1 1 d . . .
C55 C 0.65718(16) 0.6187(3) 0.7128(2) 0.0266(8) Uani 1 1 d . . .
H55A H 0.6430 0.5891 0.7583 0.040 Uiso 1 1 calc R . .
H55B H 0.6917 0.6558 0.7364 0.040 Uiso 1 1 calc R . .
H55C H 0.6636 0.5616 0.6763 0.040 Uiso 1 1 calc R . .
C56 C 0.47638(15) 0.6804(3) 0.5064(2) 0.0302(9) Uani 1 1 d . . .
H56A H 0.4468 0.6828 0.5356 0.045 Uiso 1 1 calc R . .
H56B H 0.4824 0.6072 0.4916 0.045 Uiso 1 1 calc R . .
H56C H 0.4662 0.7232 0.4554 0.045 Uiso 1 1 calc R . .
C57 C 0.59378(16) 0.9919(3) 0.6251(2) 0.0264(8) Uani 1 1 d . . .
H57A H 0.5658 1.0263 0.5812 0.040 Uiso 1 1 calc R . .
H57B H 0.6302 1.0085 0.6171 0.040 Uiso 1 1 calc R . .
H57C H 0.5910 1.0176 0.6799 0.040 Uiso 1 1 calc R . .

loop_
_atom_site_aniso_label
_atom_site_aniso_U_11
_atom_site_aniso_U_22
_atom_site_aniso_U_33
_atom_site_aniso_U_23
_atom_site_aniso_U_13
_atom_site_aniso_U_12
Bi1 0.01356(7) 0.01006(7) 0.01457(7) -0.00042(4) 0.00471(5) 0.00008(5)
N1 0.0161(14) 0.0132(13) 0.0218(15) 0.0008(12) 0.0065(12) -0.0004(12)
N2 0.0156(14) 0.0130(13) 0.0202(14) 0.0011(12) 0.0060(11) 0.0026(12)
N3 0.0135(14) 0.0134(14) 0.0213(14) 0.0000(11) 0.0043(11) -0.0018(11)
N4 0.0162(14) 0.0131(14) 0.0176(14) 0.0020(11) 0.0045(11) -0.0003(11)
N5 0.0142(14) 0.0170(14) 0.0153(13) -0.0019(11) 0.0047(11) -0.0009(12)
N6 0.0142(14) 0.0195(14) 0.0154(14) -0.0032(12) 0.0022(11) -0.0025(12)
C1 0.0184(17) 0.0121(16) 0.0218(17) -0.0009(13) 0.0033(14) -0.0013(14)
C2 0.0222(18) 0.0110(16) 0.0228(17) 0.0001(13) 0.0077(14) 0.0010(14)
C3 0.0257(19) 0.0155(17) 0.0223(18) -0.0025(14) 0.0042(15) 0.0032(15)
C4 0.0195(18) 0.0172(17) 0.028(2) -0.0024(15) 0.0027(15) -0.0035(15)
C5 0.0198(18) 0.0224(18) 0.0278(19) -0.0003(16) 0.0086(15) -0.0050(15)
C6 0.0204(18) 0.0173(17) 0.0210(17) -0.0002(14) 0.0072(14) -0.0008(14)
C7 0.0209(18) 0.0173(17) 0.0229(18) -0.0041(14) 0.0064(14) 0.0019(14)
C8 0.026(2) 0.038(2) 0.038(2) -0.0144(19) 0.0048(17) -0.0051(19)
C9 0.024(2) 0.036(2) 0.029(2) -0.0032(17) 0.0123(16) -0.0075(17)
C10 0.0232(19) 0.0142(17) 0.0204(16) 0.0032(14) 0.0092(14) -0.0023(14)
C11 0.0159(16) 0.0138(16) 0.0191(16) -0.0048(13) 0.0021(13) 0.0020(13)
C12 0.0238(19) 0.0176(17) 0.0205(18) -0.0035(14) 0.0064(15) 0.0032(15)
C13 0.030(2) 0.0207(19) 0.0218(18) 0.0012(15) 0.0018(15) 0.0082(16)
C14 0.0208(19) 0.031(2) 0.0227(18) -0.0040(16) 0.0019(14) 0.0109(17)
C15 0.0193(18) 0.029(2) 0.0259(18) -0.0073(16) 0.0081(15) -0.0008(16)
C16 0.0208(18) 0.0175(17) 0.0191(17) -0.0061(14) 0.0037(14) 0.0004(14)
C17 0.030(2) 0.0222(19) 0.032(2) 0.0080(16) 0.0110(17) 0.0048(17)
C18 0.027(2) 0.056(3) 0.042(2) 0.010(2) 0.0087(19) 0.024(2)
C19 0.0190(19) 0.0216(18) 0.037(2) 0.0004(16) 0.0116(16) -0.0020(15)
C20 0.0198(18) 0.0125(16) 0.0212(18) 0.0024(14) 0.0026(14) 0.0000(14)
C21 0.0206(18) 0.0158(18) 0.027(2) 0.0031(14) 0.0047(15) -0.0020(14)
C22 0.0179(19) 0.0254(19) 0.035(2) 0.0072(17) -0.0014(16) -0.0054(16)
C23 0.031(2) 0.026(2) 0.0229(19) 0.0049(16) -0.0054(16) -0.0086(17)
C24 0.037(2) 0.0218(19) 0.0202(18) 0.0001(15) 0.0069(16) -0.0088(17)
C25 0.026(2) 0.0146(17) 0.0210(18) 0.0041(13) 0.0049(15) -0.0028(14)
C26 0.0195(19) 0.035(2) 0.035(2) -0.0029(18) 0.0100(16) -0.0012(17)
C27 0.051(3) 0.056(3) 0.029(2) -0.008(2) -0.006(2) -0.024(2)
C28 0.028(2) 0.0251(19) 0.025(2) -0.0006(15) 0.0108(16) -0.0035(16)
C29 0.0186(17) 0.0115(16) 0.0189(17) 0.0055(13) 0.0067(14) 0.0063(13)
C30 0.0241(18) 0.0135(16) 0.0132(15) -0.0001(13) 0.0028(13) -0.0032(14)
C31 0.0220(18) 0.0182(17) 0.0220(18) 0.0024(14) 0.0073(14) -0.0007(15)
C32 0.0242(19) 0.0224(19) 0.0231(19) 0.0007(14) 0.0063(15) -0.0044(15)
C33 0.034(2) 0.0187(17) 0.0177(17) -0.0014(15) 0.0053(15) -0.0099(16)
C34 0.039(2) 0.0115(16) 0.0218(18) -0.0025(14) 0.0124(17) -0.0007(16)
C35 0.033(2) 0.0130(16) 0.0182(17) 0.0006(14) 0.0069(15) 0.0005(15)
C36 0.025(2) 0.0184(18) 0.044(2) 0.0045(17) 0.0180(18) 0.0025(16)
C37 0.049(3) 0.023(2) 0.036(2) -0.0048(17) 0.018(2) -0.0151(19)
C38 0.034(2) 0.0168(17) 0.0262(19) 0.0015(15) 0.0125(16) 0.0038(16)
C39 0.0206(18) 0.0146(16) 0.0188(17) -0.0065(14) 0.0072(14) -0.0040(14)
C40 0.0173(16) 0.0153(17) 0.0170(16) -0.0041(13) 0.0015(13) -0.0015(14)
C41 0.0160(17) 0.0248(19) 0.0235(18) -0.0085(15) 0.0043(14) 0.0009(15)
C42 0.0170(18) 0.0285(19) 0.0258(19) -0.0114(16) 0.0085(15) -0.0115(16)
C43 0.030(2) 0.0215(18) 0.0183(17) -0.0046(15) 0.0075(15) -0.0091(16)
C44 0.0220(18) 0.0178(17) 0.0177(17) -0.0051(14) 0.0060(14) -0.0016(15)
C45 0.0240(19) 0.0211(18) 0.0252(19) -0.0010(15) 0.0056(15) 0.0056(15)
C46 0.028(2) 0.044(2) 0.033(2) -0.011(2) 0.0151(18) -0.008(2)
C47 0.037(2) 0.022(2) 0.022(2) 0.0051(14) 0.0114(17) 0.0081(16)
C48 0.0225(18) 0.0088(15) 0.0169(16) -0.0016(13) 0.0031(13) -0.0003(13)
C49 0.0154(16) 0.0202(17) 0.0170(16) -0.0029(14) 0.0069(13) -0.0010(14)
C50 0.0199(17) 0.0200(17) 0.0174(16) -0.0032(14) 0.0081(13) -0.0040(15)
C51 0.0226(18) 0.0210(18) 0.0199(17) -0.0033(14) 0.0086(14) -0.0046(15)
C52 0.0198(18) 0.029(2) 0.0212(18) -0.0054(15) 0.0075(14) -0.0050(15)
C53 0.0180(17) 0.0260(18) 0.0183(17) -0.0019(15) 0.0027(14) 0.0036(15)
C54 0.0181(17) 0.0220(18) 0.0162(16) -0.0029(14) 0.0055(13) 0.0009(14)
C55 0.027(2) 0.024(2) 0.028(2) -0.0006(16) 0.0033(16) 0.0011(16)
C56 0.023(2) 0.036(2) 0.029(2) -0.0050(17) 0.0026(16) -0.0041(17)
C57 0.033(2) 0.0225(19) 0.0215(19) -0.0022(15) 0.0026(16) 0.0003(17)

loop_
_atom_type_symbol
_atom_type_description
_atom_type_scat_dispersion_real
_atom_type_scat_dispersion_imag
_atom_type_scat_source
C C 0.0033 0.0016 'International Tables Vol C Tables 4.2.6.8 and 6.1.1.4'
H H 0.0000 0.0000 'International Tables Vol C Tables 4.2.6.8 and 6.1.1.4'
N N 0.0061 0.0033 'International Tables Vol C Tables 4.2.6.8 and 6.1.1.4'
Bi Bi -4.1077 10.2566 'International Tables Vol C Tables 4.2.6.8 and 6.1.1.4'

loop_
_geom_angle_atom_site_label_1
_geom_angle_atom_site_label_2
_geom_angle_atom_site_label_3
_geom_angle
_geom_angle_site_symmetry_1
_geom_angle_site_symmetry_3
_geom_angle_publ_flag
N5 Bi1 N3 100.93(10) . . ?
N5 Bi1 N1 92.59(10) . . ?
N3 Bi1 N1 90.36(9) . . ?
N5 Bi1 N4 90.25(9) . . ?
N3 Bi1 N4 54.41(9) . . ?
N1 Bi1 N4 144.47(9) . . ?
N5 Bi1 N2 95.64(9) . . ?
N3 Bi1 N2 141.55(9) . . ?
N1 Bi1 N2 54.20(9) . . ?
N4 Bi1 N2 160.28(9) . . ?
N5 Bi1 N6 54.17(9) . . ?
N3 Bi1 N6 132.97(9) . . ?
N1 Bi1 N6 125.61(9) . . ?
N4 Bi1 N6 83.74(8) . . ?
N2 Bi1 N6 84.52(8) . . ?
N5 Bi1 C29 101.05(9) . . ?
N3 Bi1 C29 28.21(9) . . ?
N1 Bi1 C29 118.42(10) . . ?
N4 Bi1 C29 27.05(9) . . ?
N2 Bi1 C29 162.24(9) . . ?
N6 Bi1 C29 110.20(9) . . ?
N5 Bi1 C48 27.54(9) . . ?
N3 Bi1 C48 120.14(9) . . ?
N1 Bi1 C48 110.35(9) . . ?
N4 Bi1 C48 87.29(9) . . ?
N2 Bi1 C48 89.29(9) . . ?
N6 Bi1 C48 26.64(9) . . ?
C29 Bi1 C48 108.34(9) . . ?
N5 Bi1 C10 98.83(10) . . ?
N3 Bi1 C10 115.39(9) . . ?
N1 Bi1 C10 27.85(9) . . ?
N4 Bi1 C10 167.83(9) . . ?
N2 Bi1 C10 26.95(9) . . ?
N6 Bi1 C10 108.14(9) . . ?
C29 Bi1 C10 141.55(10) . . ?
C48 Bi1 C10 104.50(9) . . ?
C10 N1 C1 115.7(3) . . ?
C10 N1 Bi1 96.4(2) . . ?
C1 N1 Bi1 135.7(2) . . ?
C10 N2 C11 120.0(3) . . ?
C10 N2 Bi1 86.6(2) . . ?
C11 N2 Bi1 147.1(2) . . ?
C29 N3 C20 118.1(3) . . ?
C29 N3 Bi1 95.66(19) . . ?
C20 N3 Bi1 131.3(2) . . ?
C29 N4 C30 119.6(3) . . ?
C29 N4 Bi1 87.47(19) . . ?
C30 N4 Bi1 145.9(2) . . ?
C48 N5 C39 117.8(3) . . ?
C48 N5 Bi1 103.6(2) . . ?
C39 N5 Bi1 137.5(2) . . ?
C48 N6 C49 118.1(3) . . ?
C48 N6 Bi1 81.56(19) . . ?
C49 N6 Bi1 160.2(2) . . ?
C2 C1 C6 120.2(3) . . ?
C2 C1 N1 120.4(3) . . ?
C6 C1 N1 119.4(3) . . ?
C3 C2 C1 118.7(3) . . ?
C3 C2 C7 119.0(3) . . ?
C1 C2 C7 122.3(3) . . ?
C4 C3 C2 122.3(3) . . ?
C4 C3 H3 118.8 . . ?
C2 C3 H3 118.8 . . ?
C5 C4 C3 117.8(3) . . ?
C5 C4 C8 121.8(3) . . ?
C3 C4 C8 120.5(3) . . ?
C4 C5 C6 122.2(3) . . ?
C4 C5 H5 118.9 . . ?
C6 C5 H5 118.9 . . ?
C5 C6 C1 118.7(3) . . ?
C5 C6 C9 120.4(3) . . ?
C1 C6 C9 120.9(3) . . ?
C2 C7 H7A 109.5 . . ?
C2 C7 H7B 109.5 . . ?
H7A C7 H7B 109.5 . . ?
C2 C7 H7C 109.5 . . ?
H7A C7 H7C 109.5 . . ?
H7B C7 H7C 109.5 . . ?
C4 C8 H8A 109.5 . . ?
C4 C8 H8B 109.5 . . ?
H8A C8 H8B 109.5 . . ?
C4 C8 H8C 109.5 . . ?
H8A C8 H8C 109.5 . . ?
H8B C8 H8C 109.5 . . ?
C6 C9 H9A 109.5 . . ?
C6 C9 H9B 109.5 . . ?
H9A C9 H9B 109.5 . . ?
C6 C9 H9C 109.5 . . ?
H9A C9 H9C 109.5 . . ?
H9B C9 H9C 109.5 . . ?
N2 C10 N1 120.2(3) . . ?
N2 C10 Bi1 66.46(18) . . ?
N1 C10 Bi1 55.78(17) . . ?
N2 C10 H10 119.9 . . ?
N1 C10 H10 119.9 . . ?
Bi1 C10 H10 164.8 . . ?
C12 C11 C16 120.1(3) . . ?
C12 C11 N2 123.1(3) . . ?
C16 C11 N2 116.7(3) . . ?
C13 C12 C11 117.7(3) . . ?
C13 C12 C17 119.4(3) . . ?
C11 C12 C17 122.9(3) . . ?
C14 C13 C12 123.5(3) . . ?
C14 C13 H13 118.2 . . ?
C12 C13 H13 118.2 . . ?
C13 C14 C15 117.8(3) . . ?
C13 C14 C18 121.7(4) . . ?
C15 C14 C18 120.5(4) . . ?
C16 C15 C14 121.2(3) . . ?
C16 C15 H15 119.4 . . ?
C14 C15 H15 119.4 . . ?
C15 C16 C11 119.7(3) . . ?
C15 C16 C19 120.3(3) . . ?
C11 C16 C19 120.0(3) . . ?
C12 C17 H17A 109.5 . . ?
C12 C17 H17B 109.5 . . ?
H17A C17 H17B 109.5 . . ?
C12 C17 H17C 109.5 . . ?
H17A C17 H17C 109.5 . . ?
H17B C17 H17C 109.5 . . ?
C14 C18 H18A 109.5 . . ?
C14 C18 H18B 109.5 . . ?
H18A C18 H18B 109.5 . . ?
C14 C18 H18C 109.5 . . ?
H18A C18 H18C 109.5 . . ?
H18B C18 H18C 109.5 . . ?
C16 C19 H19A 109.5 . . ?
C16 C19 H19B 109.5 . . ?
H19A C19 H19B 109.5 . . ?
C16 C19 H19C 109.5 . . ?
H19A C19 H19C 109.5 . . ?
H19B C19 H19C 109.5 . . ?
C25 C20 C21 120.3(3) . . ?
C25 C20 N3 121.7(3) . . ?
C21 C20 N3 118.0(3) . . ?
C22 C21 C20 118.6(3) . . ?
C22 C21 C26 120.5(3) . . ?
C20 C21 C26 120.8(3) . . ?
C21 C22 C23 121.9(4) . . ?
C21 C22 H22 119.1 . . ?
C23 C22 H22 119.1 . . ?
C24 C23 C22 118.1(3) . . ?
C24 C23 C27 120.7(4) . . ?
C22 C23 C27 121.2(4) . . ?
C23 C24 C25 122.1(4) . . ?
C23 C24 H24 119.0 . . ?
C25 C24 H24 119.0 . . ?
C20 C25 C24 119.1(4) . . ?
C20 C25 C28 122.2(3) . . ?
C24 C25 C28 118.8(3) . . ?
C21 C26 H26A 109.5 . . ?
C21 C26 H26B 109.5 . . ?
H26A C26 H26B 109.5 . . ?
C21 C26 H26C 109.5 . . ?
H26A C26 H26C 109.5 . . ?
H26B C26 H26C 109.5 . . ?
C23 C27 H27A 109.5 . . ?
C23 C27 H27B 109.5 . . ?
H27A C27 H27B 109.5 . . ?
C23 C27 H27C 109.5 . . ?
H27A C27 H27C 109.5 . . ?
H27B C27 H27C 109.5 . . ?
C25 C28 H28A 109.5 . . ?
C25 C28 H28B 109.5 . . ?
H28A C28 H28B 109.5 . . ?
C25 C28 H28C 109.5 . . ?
H28A C28 H28C 109.5 . . ?
H28B C28 H28C 109.5 . . ?
N4 C29 N3 118.8(3) . . ?
N4 C29 Bi1 65.49(17) . . ?
N3 C29 Bi1 56.13(16) . . ?
N4 C29 H29 120.6 . . ?
N3 C29 H29 120.6 . . ?
Bi1 C29 H29 162.7 . . ?
C31 C30 C35 119.8(3) . . ?
C31 C30 N4 118.1(3) . . ?
C35 C30 N4 121.8(3) . . ?
C32 C31 C30 119.6(3) . . ?
C32 C31 C36 119.8(3) . . ?
C30 C31 C36 120.6(3) . . ?
C31 C32 C33 121.8(4) . . ?
C31 C32 H32 119.1 . . ?
C33 C32 H32 119.1 . . ?
C34 C33 C32 117.7(3) . . ?
C34 C33 C37 120.7(4) . . ?
C32 C33 C37 121.6(4) . . ?
C33 C34 C35 122.9(3) . . ?
C33 C34 H34 118.6 . . ?
C35 C34 H34 118.6 . . ?
C34 C35 C30 118.2(3) . . ?
C34 C35 C38 119.7(3) . . ?
C30 C35 C38 122.0(3) . . ?
C31 C36 H36A 109.5 . . ?
C31 C36 H36B 109.5 . . ?
H36A C36 H36B 109.5 . . ?
C31 C36 H36C 109.5 . . ?
H36A C36 H36C 109.5 . . ?
H36B C36 H36C 109.5 . . ?
C33 C37 H37A 109.5 . . ?
C33 C37 H37B 109.5 . . ?
H37A C37 H37B 109.5 . . ?
C33 C37 H37C 109.5 . . ?
H37A C37 H37C 109.5 . . ?
H37B C37 H37C 109.5 . . ?
C35 C38 H38A 109.5 . . ?
C35 C38 H38B 109.5 . . ?
H38A C38 H38B 109.5 . . ?
C35 C38 H38C 109.5 . . ?
H38A C38 H38C 109.5 . . ?
H38B C38 H38C 109.5 . . ?
C40 C39 C44 121.2(3) . . ?
C40 C39 N5 119.1(3) . . ?
C44 C39 N5 119.6(3) . . ?
C39 C40 C41 118.4(3) . . ?
C39 C40 C45 120.7(3) . . ?
C41 C40 C45 120.8(3) . . ?
C42 C41 C40 122.0(3) . . ?
C42 C41 H41 119.0 . . ?
C40 C41 H41 119.0 . . ?
C41 C42 C43 117.9(3) . . ?
C41 C42 C46 121.3(4) . . ?
C43 C42 C46 120.7(4) . . ?
C44 C43 C42 122.2(3) . . ?
C44 C43 H43 118.9 . . ?
C42 C43 H43 118.9 . . ?
C43 C44 C39 118.2(3) . . ?
C43 C44 C47 121.3(3) . . ?
C39 C44 C47 120.5(3) . . ?
C40 C45 H45A 109.5 . . ?
C40 C45 H45B 109.5 . . ?
H45A C45 H45B 109.5 . . ?
C40 C45 H45C 109.5 . . ?
H45A C45 H45C 109.5 . . ?
H45B C45 H45C 109.5 . . ?
C42 C46 H46A 109.5 . . ?
C42 C46 H46B 109.5 . . ?
H46A C46 H46B 109.5 . . ?
C42 C46 H46C 109.5 . . ?
H46A C46 H46C 109.5 . . ?
H46B C46 H46C 109.5 . . ?
C44 C47 H47A 109.5 . . ?
C44 C47 H47B 109.5 . . ?
H47A C47 H47B 109.5 . . ?
C44 C47 H47C 109.5 . . ?
H47A C47 H47C 109.5 . . ?
H47B C47 H47C 109.5 . . ?
N6 C48 N5 120.6(3) . . ?
N6 C48 Bi1 71.80(18) . . ?
N5 C48 Bi1 48.84(15) . . ?
N6 C48 H48 119.7 . . ?
N5 C48 H48 119.7 . . ?
Bi1 C48 H48 168.3 . . ?
C50 C49 C54 120.0(3) . . ?
C50 C49 N6 121.0(3) . . ?
C54 C49 N6 119.0(3) . . ?
C51 C50 C49 118.8(3) . . ?
C51 C50 C55 119.6(3) . . ?
C49 C50 C55 121.5(3) . . ?
C50 C51 C52 122.7(3) . . ?
C50 C51 H51 118.7 . . ?
C52 C51 H51 118.7 . . ?
C51 C52 C53 117.1(3) . . ?
C51 C52 C56 121.7(3) . . ?
C53 C52 C56 121.2(3) . . ?
C54 C53 C52 122.6(3) . . ?
C54 C53 H53 118.7 . . ?
C52 C53 H53 118.7 . . ?
C53 C54 C49 118.7(3) . . ?
C53 C54 C57 120.4(3) . . ?
C49 C54 C57 120.9(3) . . ?
C50 C55 H55A 109.5 . . ?
C50 C55 H55B 109.5 . . ?
H55A C55 H55B 109.5 . . ?
C50 C55 H55C 109.5 . . ?
H55A C55 H55C 109.5 . . ?
H55B C55 H55C 109.5 . . ?
C52 C56 H56A 109.5 . . ?
C52 C56 H56B 109.5 . . ?
H56A C56 H56B 109.5 . . ?
C52 C56 H56C 109.5 . . ?
H56A C56 H56C 109.5 . . ?
H56B C56 H56C 109.5 . . ?
C54 C57 H57A 109.5 . . ?
C54 C57 H57B 109.5 . . ?
H57A C57 H57B 109.5 . . ?
C54 C57 H57C 109.5 . . ?
H57A C57 H57C 109.5 . . ?
H57B C57 H57C 109.5 . . ?

loop_
_geom_bond_atom_site_label_1
_geom_bond_atom_site_label_2
_geom_bond_distance
_geom_bond_site_symmetry_2
_geom_bond_publ_flag
Bi1 N5 2.202(3) . ?
Bi1 N3 2.368(3) . ?
Bi1 N1 2.382(3) . ?
Bi1 N4 2.585(3) . ?
Bi1 N2 2.629(3) . ?
Bi1 N6 2.730(3) . ?
Bi1 C29 2.838(3) . ?
Bi1 C48 2.843(3) . ?
Bi1 C10 2.863(3) . ?
N1 C10 1.346(4) . ?
N1 C1 1.430(4) . ?
N2 C10 1.300(4) . ?
N2 C11 1.420(4) . ?
N3 C29 1.348(4) . ?
N3 C20 1.433(4) . ?
N4 C29 1.292(4) . ?
N4 C30 1.428(4) . ?
N5 C48 1.353(4) . ?
N5 C39 1.440(4) . ?
N6 C48 1.289(4) . ?
N6 C49 1.428(4) . ?
C1 C2 1.404(5) . ?
C1 C6 1.405(5) . ?
C2 C3 1.396(5) . ?
C2 C7 1.505(5) . ?
C3 C4 1.389(5) . ?
C3 H3 0.9500 . ?
C4 C5 1.389(5) . ?
C4 C8 1.503(5) . ?
C5 C6 1.399(5) . ?
C5 H5 0.9500 . ?
C6 C9 1.508(5) . ?
C7 H7A 0.9800 . ?
C7 H7B 0.9800 . ?
C7 H7C 0.9800 . ?
C8 H8A 0.9800 . ?
C8 H8B 0.9800 . ?
C8 H8C 0.9800 . ?
C9 H9A 0.9800 . ?
C9 H9B 0.9800 . ?
C9 H9C 0.9800 . ?
C10 H10 0.9500 . ?
C11 C12 1.405(5) . ?
C11 C16 1.407(5) . ?
C12 C13 1.397(5) . ?
C12 C17 1.507(5) . ?
C13 C14 1.379(5) . ?
C13 H13 0.9500 . ?
C14 C15 1.396(5) . ?
C14 C18 1.512(5) . ?
C15 C16 1.393(5) . ?
C15 H15 0.9500 . ?
C16 C19 1.512(5) . ?
C17 H17A 0.9800 . ?
C17 H17B 0.9800 . ?
C17 H17C 0.9800 . ?
C18 H18A 0.9800 . ?
C18 H18B 0.9800 . ?
C18 H18C 0.9800 . ?
C19 H19A 0.9800 . ?
C19 H19B 0.9800 . ?
C19 H19C 0.9800 . ?
C20 C25 1.391(5) . ?
C20 C21 1.406(5) . ?
C21 C22 1.391(5) . ?
C21 C26 1.501(5) . ?
C22 C23 1.392(5) . ?
C22 H22 0.9500 . ?
C23 C24 1.379(5) . ?
C23 C27 1.519(5) . ?
C24 C25 1.391(5) . ?
C24 H24 0.9500 . ?
C25 C28 1.515(5) . ?
C26 H26A 0.9800 . ?
C26 H26B 0.9800 . ?
C26 H26C 0.9800 . ?
C27 H27A 0.9800 . ?
C27 H27B 0.9800 . ?
C27 H27C 0.9800 . ?
C28 H28A 0.9800 . ?
C28 H28B 0.9800 . ?
C28 H28C 0.9800 . ?
C29 H29 0.9500 . ?
C30 C31 1.401(5) . ?
C30 C35 1.413(5) . ?
C31 C32 1.382(5) . ?
C31 C36 1.509(5) . ?
C32 C33 1.393(5) . ?
C32 H32 0.9500 . ?
C33 C34 1.385(5) . ?
C33 C37 1.512(5) . ?
C34 C35 1.389(5) . ?
C34 H34 0.9500 . ?
C35 C38 1.502(5) . ?
C36 H36A 0.9800 . ?
C36 H36B 0.9800 . ?
C36 H36C 0.9800 . ?
C37 H37A 0.9800 . ?
C37 H37B 0.9800 . ?
C37 H37C 0.9800 . ?
C38 H38A 0.9800 . ?
C38 H38B 0.9800 . ?
C38 H38C 0.9800 . ?
C39 C40 1.397(5) . ?
C39 C44 1.400(5) . ?
C40 C41 1.399(5) . ?
C40 C45 1.497(5) . ?
C41 C42 1.384(5) . ?
C41 H41 0.9500 . ?
C42 C43 1.398(5) . ?
C42 C46 1.508(5) . ?
C43 C44 1.390(5) . ?
C43 H43 0.9500 . ?
C44 C47 1.504(5) . ?
C45 H45A 0.9800 . ?
C45 H45B 0.9800 . ?
C45 H45C 0.9800 . ?
C46 H46A 0.9800 . ?
C46 H46B 0.9800 . ?
C46 H46C 0.9800 . ?
C47 H47A 0.9800 . ?
C47 H47B 0.9800 . ?
C47 H47C 0.9800 . ?
C48 H48 0.9500 . ?
C49 C50 1.400(5) . ?
C49 C54 1.415(5) . ?
C50 C51 1.390(5) . ?
C50 C55 1.514(5) . ?
C51 C52 1.392(5) . ?
C51 H51 0.9500 . ?
C52 C53 1.396(5) . ?
C52 C56 1.503(5) . ?
C53 C54 1.384(5) . ?
C53 H53 0.9500 . ?
C54 C57 1.506(5) . ?
C55 H55A 0.9800 . ?
C55 H55B 0.9800 . ?
C55 H55C 0.9800 . ?
C56 H56A 0.9800 . ?
C56 H56B 0.9800 . ?
C56 H56C 0.9800 . ?
C57 H57A 0.9800 . ?
C57 H57B 0.9800 . ?
C57 H57C 0.9800 . ?
